data_7151428
loop_
_publ_author_name
'Aggarwal, Varinder K.'
'Grainger, Richard S.'
'Newton, Gary K.'
'Spargo, Peter L.'
'Hobson, Adrian D.'
'Adams, Harry'

_publ_section_title
;
 Highly diastereoselective 1,3-dipolar cycloaddition reactions of
 trans-2-methylene-1,3-dithiolane 1,3-dioxide with 3-oxidopyridinium
 and 3-oxidopyrylium betaines: a route to the tropane skeleton
;
_journal_issue 11
_journal_name_full 'Organic &amp;  Biomolecular Chemistry'
_journal_page_first 1884
_journal_paper_doi 10.1039/b302834h
_journal_volume 1
_journal_year 2003
_chemical_formula_sum 'C16 H17 N O3 S2'
_chemical_formula_weight 335.43
_chemical_name_systematic
; 
? 
;
_space_group_IT_number 14
_symmetry_cell_setting monoclinic
_symmetry_space_group_name_Hall '-P 2ybc'
_symmetry_space_group_name_H-M 'P 1 21/c 1'
_atom_sites_solution_hydrogens geom
_atom_sites_solution_primary direct
_atom_sites_solution_secondary difmap
_audit_creation_method SHELXL
_cell_angle_alpha 90.00
_cell_angle_beta 106.840(10)
_cell_angle_gamma 90.00
_cell_formula_units_Z 4
_cell_length_a 15.087(2)
_cell_length_b 6.443(2)
_cell_length_c 16.736(2)
_cell_measurement_reflns_used 37
_cell_measurement_temperature 293(2)
_cell_measurement_theta_max 24.629
_cell_measurement_theta_min 9.662
_cell_volume 1557.1(6)
_computing_cell_refinement 'Siemens XSCANS'
_computing_data_collection 'Siemens XSCANS'
_computing_data_reduction 'Siemens XSCANS'
_computing_molecular_graphics 'Siemens SHELXTL'
_computing_publication_material 'Siemens SHELXTL'
_computing_structure_refinement 'SHELXL-93 (Sheldrick, 1993)'
_computing_structure_solution 'SHELXS-86 (Sheldrick, 1990)'
_diffrn_ambient_temperature 293(2)
_diffrn_measurement_device 'Siemens P4'
_diffrn_measurement_method '\w scans'
_diffrn_radiation_monochromator graphite
_diffrn_radiation_source 'fine-focus sealed tube'
_diffrn_radiation_type MoK\a
_diffrn_radiation_wavelength 0.71073
_diffrn_reflns_av_R_equivalents 0.0449
_diffrn_reflns_av_sigmaI/netI 0.0406
_diffrn_reflns_limit_h_max 16
_diffrn_reflns_limit_h_min -1
_diffrn_reflns_limit_k_max 6
_diffrn_reflns_limit_k_min -1
_diffrn_reflns_limit_l_max 17
_diffrn_reflns_limit_l_min -18
_diffrn_reflns_number 2748
_diffrn_reflns_theta_max 22.51
_diffrn_reflns_theta_min 2.53
_diffrn_standards_decay_% 19.83
_diffrn_standards_interval_count 97
_diffrn_standards_number 3
_exptl_absorpt_coefficient_mu 0.353
_exptl_crystal_density_diffrn 1.431
_exptl_crystal_F_000 704
_exptl_crystal_size_max 0.54
_exptl_crystal_size_mid 0.33
_exptl_crystal_size_min 0.28
_refine_diff_density_max 0.262
_refine_diff_density_min -0.332
_refine_diff_density_rms 0.053
_refine_ls_extinction_method none
_refine_ls_goodness_of_fit_all 1.075
_refine_ls_goodness_of_fit_obs 1.109
_refine_ls_matrix_type full
_refine_ls_number_parameters 199
_refine_ls_number_reflns 2031
_refine_ls_number_restraints 0
_refine_ls_restrained_S_all 1.075
_refine_ls_restrained_S_obs 1.109
_refine_ls_R_factor_all 0.0538
_refine_ls_R_factor_obs 0.0418
_refine_ls_shift/esd_max 0.000
_refine_ls_shift/esd_mean 0.000
_refine_ls_structure_factor_coef Fsqd
_refine_ls_weighting_details 'w=1/[\s^2^(Fo^2^)+(0.0559P)^2^+0.6583P] where P=(Fo^2^+2Fc^2^)/3'
_refine_ls_weighting_scheme calc
_refine_ls_wR_factor_all 0.1117
_refine_ls_wR_factor_obs 0.1030
_reflns_number_observed 1660
_reflns_number_total 2031
_reflns_observed_criterion >2sigma(I)
_cod_data_source_file b302834h.txt
_cod_data_source_block grange1
_cod_depositor_comments
;
The following automatic conversions were performed:
'_symmetry_cell_setting' value 'Monoclinic' changed to 'monoclinic'
according to '/home/saulius/struct/CIF-dictionaries/cif_core.dic'
dictionary named 'cif_core.dic' version 2.4.1 from 2010-06-29.

Automatic conversion script
Id: cif_fix_enum 1527 2010-12-29 10:47:43Z saulius 

The following automatic conversions were performed:

'_refine_ls_weighting_scheme' value 'calc
w=1/[\s^2^(Fo^2^)+(0.0559P)^2^+0.6583P] where P=(Fo^2^+2Fc^2^)/3' was
changed to 'calc'. New tag '_refine_ls_weighting_details' was
created. The value of the new tag was set to
'w=1/[\s^2^(Fo^2^)+(0.0559P)^2^+0.6583P] where P=(Fo^2^+2Fc^2^)/3'.

Automatic conversion script
Id: cif_fix_values 3143 2015-03-26 13:38:13Z robertas 
;
_cod_original_sg_symbol_H-M P2(1)/c
_cod_database_code 7151428

loop_
_symmetry_equiv_pos_as_xyz
'x, y, z'
'-x, y+1/2, -z+1/2'
'-x, -y, -z'
'x, -y-1/2, z-1/2'

loop_
_atom_site_aniso_label
_atom_site_aniso_U_11
_atom_site_aniso_U_22
_atom_site_aniso_U_33
_atom_site_aniso_U_23
_atom_site_aniso_U_13
_atom_site_aniso_U_12
S1 0.0470(5) 0.0295(5) 0.0507(5) -0.0023(4) 0.0204(4) -0.0030(4)
S3 0.0445(5) 0.0329(5) 0.0437(5) -0.0006(4) 0.0228(4) -0.0051(4)
N8' 0.0334(14) 0.0365(14) 0.0289(13) 0.0031(11) 0.0102(11) -0.0031(11)
O1 0.0460(14) 0.055(2) 0.079(2) -0.0255(13) 0.0149(13) -0.0155(12)
O3 0.0531(15) 0.068(2) 0.0583(15) -0.0182(13) 0.0241(12) -0.0311(13)
O2' 0.067(2) 0.065(2) 0.0423(14) -0.0158(12) 0.0013(12) -0.0102(13)
C2 0.030(2) 0.030(2) 0.035(2) 0.0011(13) 0.0123(13) -0.0011(13)
C4 0.049(2) 0.042(2) 0.037(2) -0.0050(15) 0.0186(15) -0.007(2)
C5 0.039(2) 0.047(2) 0.042(2) -0.009(2) 0.0159(15) 0.003(2)
C7' 0.031(2) 0.049(2) 0.038(2) 0.0025(15) 0.0085(14) 0.0040(15)
C1' 0.034(2) 0.040(2) 0.029(2) 0.0049(14) 0.0055(13) 0.0003(14)
C5' 0.029(2) 0.036(2) 0.0294(15) 0.0026(13) 0.0079(12) 0.0018(13)
C4' 0.040(2) 0.038(2) 0.043(2) 0.008(2) 0.020(2) 0.0092(15)
C3' 0.051(2) 0.035(2) 0.048(2) -0.005(2) 0.017(2) -0.003(2)
C2' 0.040(2) 0.046(2) 0.037(2) -0.006(2) 0.0117(15) -0.008(2)
C9' 0.042(2) 0.054(2) 0.039(2) 0.000(2) 0.0196(15) -0.007(2)
C10' 0.038(2) 0.044(2) 0.038(2) 0.0003(15) 0.0184(15) -0.007(2)
C11' 0.056(2) 0.047(2) 0.057(2) -0.009(2) 0.021(2) -0.002(2)
C12' 0.049(2) 0.073(3) 0.071(3) -0.004(2) 0.006(2) 0.012(2)
C13' 0.046(2) 0.083(3) 0.049(2) -0.009(2) 0.007(2) -0.010(2)
C14' 0.063(2) 0.054(2) 0.059(2) -0.016(2) 0.019(2) -0.018(2)
C15' 0.046(2) 0.044(2) 0.056(2) -0.004(2) 0.014(2) -0.002(2)

loop_
_atom_site_label
_atom_site_type_symbol
_atom_site_fract_x
_atom_site_fract_y
_atom_site_fract_z
_atom_site_U_iso_or_equiv
_atom_site_thermal_displace_type
_atom_site_occupancy
_atom_site_calc_flag
_atom_site_refinement_flags
_atom_site_disorder_group
S1 S 0.31721(6) -0.34621(12) 0.58589(5) 0.0411(3) Uani 1 d . .
S3 S 0.37046(5) 0.10594(12) 0.56633(5) 0.0382(3) Uani 1 d . .
N8' N 0.2404(2) -0.1522(4) 0.71994(14) 0.0327(6) Uani 1 d . .
O1 O 0.2256(2) -0.3545(4) 0.5223(2) 0.0606(7) Uani 1 d . .
O3 O 0.4686(2) 0.1548(4) 0.61069(15) 0.0580(7) Uani 1 d . .
O2' O 0.3664(2) 0.1805(4) 0.88060(15) 0.0612(7) Uani 1 d . .
C2 C 0.3297(2) -0.0841(4) 0.6328(2) 0.0312(7) Uani 1 d . .
C4 C 0.3707(2) -0.0850(5) 0.4874(2) 0.0413(8) Uani 1 d . .
H4A H 0.4125(2) -0.0435(5) 0.4567(2) 0.080 Uiso 1 d R .
H4B H 0.3097(2) -0.0974(5) 0.4491(2) 0.080 Uiso 1 d R .
C5 C 0.4002(2) -0.2904(5) 0.5302(2) 0.0420(8) Uani 1 d . .
H5A H 0.3996(2) -0.3973(5) 0.4901(2) 0.080 Uiso 1 d R .
H5B H 0.4615(2) -0.2802(5) 0.5681(2) 0.080 Uiso 1 d R .
C7' C 0.3959(2) -0.1002(5) 0.7221(2) 0.0394(8) Uani 1 d . .
H7'A H 0.4388(2) 0.0134(5) 0.7341(2) 0.080 Uiso 1 d R .
H7'B H 0.4298(2) -0.2284(5) 0.7298(2) 0.080 Uiso 1 d R .
C1' C 0.3305(2) -0.0919(5) 0.7784(2) 0.0353(7) Uani 1 d . .
H1'A H 0.3493(2) -0.1872(5) 0.8243(2) 0.080 Uiso 1 d R .
C5' C 0.2361(2) -0.0217(5) 0.6469(2) 0.0314(7) Uani 1 d . .
H5'A H 0.1847(2) -0.0587(5) 0.6000(2) 0.080 Uiso 1 d R .
C4' C 0.2360(2) 0.2063(5) 0.6669(2) 0.0388(8) Uani 1 d . .
H4'A H 0.2055(2) 0.3021(5) 0.6238(2) 0.080 Uiso 1 d R .
C3' C 0.2786(2) 0.2761(5) 0.7437(2) 0.0442(8) Uani 1 d . .
H3'A H 0.2764(2) 0.4209(5) 0.7566(2) 0.080 Uiso 1 d R .
C2' C 0.3278(2) 0.1294(5) 0.8084(2) 0.0406(8) Uani 1 d . .
C9' C 0.1613(2) -0.1346(5) 0.7551(2) 0.0433(8) Uani 1 d . .
H9'A H 0.1611(2) 0.0010(5) 0.7787(2) 0.080 Uiso 1 d R .
H9'B H 0.1685(2) -0.2349(5) 0.7989(2) 0.080 Uiso 1 d R .
C10' C 0.0702(2) -0.1716(5) 0.6893(2) 0.0384(8) Uani 1 d . .
C11' C 0.0081(2) -0.0108(6) 0.6623(2) 0.0522(9) Uani 1 d . .
H11A H 0.0233(2) 0.1254(6) 0.6855(2) 0.080 Uiso 1 d R .
C12' C -0.0766(3) -0.0462(7) 0.6021(2) 0.0664(11) Uani 1 d . .
H12A H -0.1185(3) 0.0671(7) 0.5821(2) 0.080 Uiso 1 d R .
C13' C -0.0994(3) -0.2402(7) 0.5701(2) 0.0611(11) Uani 1 d . .
H13A H -0.1587(3) -0.2648(7) 0.5306(2) 0.080 Uiso 1 d R .
C14' C -0.0375(3) -0.3999(6) 0.5952(2) 0.0585(10) Uani 1 d . .
H14A H -0.0532(3) -0.5352(6) 0.5714(2) 0.080 Uiso 1 d R .
C15' C 0.0465(2) -0.3667(5) 0.6544(2) 0.0489(9) Uani 1 d . .
H15A H 0.0888(2) -0.4802(5) 0.6723(2) 0.080 Uiso 1 d R .

loop_
_atom_type_symbol
_atom_type_description
_atom_type_scat_dispersion_real
_atom_type_scat_dispersion_imag
_atom_type_scat_source
C C 0.0033 0.0016 'International Tables Vol C Tables 4.2.6.8 and 6.1.1.4'
H H 0.0000 0.0000 'International Tables Vol C Tables 4.2.6.8 and 6.1.1.4'
O O 0.0106 0.0060 'International Tables Vol C Tables 4.2.6.8 and 6.1.1.4'
N N 0.0061 0.0033 'International Tables Vol C Tables 4.2.6.8 and 6.1.1.4'
S S 0.1246 0.1234 'International Tables Vol C Tables 4.2.6.8 and 6.1.1.4'

loop_
_geom_angle_atom_site_label_1
_geom_angle_atom_site_label_2
_geom_angle_atom_site_label_3
_geom_angle
_geom_angle_site_symmetry_1
_geom_angle_site_symmetry_3
_geom_angle_publ_flag
O1 S1 C5 106.21(15) . . ?
O1 S1 C2 107.31(13) . . ?
C5 S1 C2 92.07(14) . . ?
O3 S3 C4 107.31(15) . . ?
O3 S3 C2 107.02(14) . . ?
C4 S3 C2 93.40(14) . . ?
C5' N8' C1' 102.2(2) . . ?
C5' N8' C9' 116.1(2) . . ?
C1' N8' C9' 114.2(2) . . ?
C7' C2 C5' 103.4(2) . . ?
C7' C2 S1 107.9(2) . . ?
C5' C2 S1 108.4(2) . . ?
C7' C2 S3 112.9(2) . . ?
C5' C2 S3 113.0(2) . . ?
S1 C2 S3 110.85(14) . . ?
C5 C4 S3 108.2(2) . . ?
C4 C5 S1 105.5(2) . . ?
C2 C7' C1' 103.9(2) . . ?
N8' C1' C2' 111.0(2) . . ?
N8' C1' C7' 102.3(2) . . ?
C2' C1' C7' 108.5(3) . . ?
N8' C5' C4' 112.1(2) . . ?
N8' C5' C2 99.0(2) . . ?
C4' C5' C2 110.3(2) . . ?
C3' C4' C5' 120.7(3) . . ?
C4' C3' C2' 119.5(3) . . ?
O2' C2' C3' 123.3(3) . . ?
O2' C2' C1' 121.9(3) . . ?
C3' C2' C1' 114.7(3) . . ?
N8' C9' C10' 111.5(2) . . ?
C11' C10' C15' 118.3(3) . . ?
C11' C10' C9' 120.5(3) . . ?
C15' C10' C9' 121.2(3) . . ?
C10' C11' C12' 120.4(3) . . ?
C13' C12' C11' 120.4(4) . . ?
C12' C13' C14' 119.8(3) . . ?
C13' C14' C15' 120.4(4) . . ?
C14' C15' C10' 120.9(3) . . ?

loop_
_geom_bond_atom_site_label_1
_geom_bond_atom_site_label_2
_geom_bond_distance
_geom_bond_site_symmetry_2
_geom_bond_publ_flag
S1 O1 1.481(3) . ?
S1 C5 1.801(3) . ?
S1 C2 1.849(3) . ?
S3 O3 1.485(2) . ?
S3 C4 1.806(3) . ?
S3 C2 1.873(3) . ?
N8' C5' 1.469(4) . ?
N8' C1' 1.478(4) . ?
N8' C9' 1.479(4) . ?
O2' C2' 1.225(4) . ?
C2 C7' 1.542(4) . ?
C2 C5' 1.551(4) . ?
C4 C5 1.509(4) . ?
C7' C1' 1.549(4) . ?
C1' C2' 1.516(4) . ?
C5' C4' 1.507(4) . ?
C4' C3' 1.337(4) . ?
C3' C2' 1.467(5) . ?
C9' C10' 1.511(4) . ?
C10' C11' 1.382(5) . ?
C10' C15' 1.388(5) . ?
C11' C12' 1.398(5) . ?
C12' C13' 1.364(6) . ?
C13' C14' 1.371(6) . ?
C14' C15' 1.381(5) . ?

loop_
_geom_torsion_atom_site_label_1
_geom_torsion_atom_site_label_2
_geom_torsion_atom_site_label_3
_geom_torsion_atom_site_label_4
_geom_torsion
_geom_torsion_site_symmetry_1
_geom_torsion_site_symmetry_2
_geom_torsion_site_symmetry_3
_geom_torsion_site_symmetry_4
_geom_torsion_publ_flag
O1 S1 C2 C7' 153.1(2) . . . . ?
C5 S1 C2 C7' -99.2(2) . . . . ?
O1 S1 C2 C5' 41.7(2) . . . . ?
C5 S1 C2 C5' 149.4(2) . . . . ?
O1 S1 C2 S3 -82.9(2) . . . . ?
C5 S1 C2 S3 24.8(2) . . . . ?
O3 S3 C2 C7' 13.9(2) . . . . ?
C4 S3 C2 C7' 123.1(2) . . . . ?
O3 S3 C2 C5' 130.7(2) . . . . ?
C4 S3 C2 C5' -120.0(2) . . . . ?
O3 S3 C2 S1 -107.3(2) . . . . ?
C4 S3 C2 S1 1.9(2) . . . . ?
O3 S3 C4 C5 73.4(2) . . . . ?
C2 S3 C4 C5 -35.6(2) . . . . ?
S3 C4 C5 S1 58.8(2) . . . . ?
O1 S1 C5 C4 59.5(2) . . . . ?
C2 S1 C5 C4 -49.2(2) . . . . ?
C5' C2 C7' C1' 11.5(3) . . . . ?
S1 C2 C7' C1' -103.2(2) . . . . ?
S3 C2 C7' C1' 133.9(2) . . . . ?
C5' N8' C1' C2' 68.3(3) . . . . ?
C9' N8' C1' C2' -57.9(3) . . . . ?
C5' N8' C1' C7' -47.2(3) . . . . ?
C9' N8' C1' C7' -173.5(2) . . . . ?
C2 C7' C1' N8' 20.6(3) . . . . ?
C2 C7' C1' C2' -96.8(3) . . . . ?
C1' N8' C5' C4' -62.2(3) . . . . ?
C9' N8' C5' C4' 62.7(3) . . . . ?
C1' N8' C5' C2 54.0(2) . . . . ?
C9' N8' C5' C2 179.0(2) . . . . ?
C7' C2 C5' N8' -39.5(3) . . . . ?
S1 C2 C5' N8' 74.9(2) . . . . ?
S3 C2 C5' N8' -161.8(2) . . . . ?
C7' C2 C5' C4' 78.1(3) . . . . ?
S1 C2 C5' C4' -167.5(2) . . . . ?
S3 C2 C5' C4' -44.2(3) . . . . ?
N8' C5' C4' C3' 29.8(4) . . . . ?
C2 C5' C4' C3' -79.4(3) . . . . ?
C5' C4' C3' C2' 1.5(5) . . . . ?
C4' C3' C2' O2' -178.1(3) . . . . ?
C4' C3' C2' C1' 4.1(4) . . . . ?
N8' C1' C2' O2' 141.2(3) . . . . ?
C7' C1' C2' O2' -107.1(3) . . . . ?
N8' C1' C2' C3' -40.9(3) . . . . ?
C7' C1' C2' C3' 70.8(3) . . . . ?
C5' N8' C9' C10' 54.1(3) . . . . ?
C1' N8' C9' C10' 172.7(3) . . . . ?
N8' C9' C10' C11' -111.2(3) . . . . ?
N8' C9' C10' C15' 68.9(4) . . . . ?
C15' C10' C11' C12' 0.7(5) . . . . ?
C9' C10' C11' C12' -179.3(3) . . . . ?
C10' C11' C12' C13' 0.8(6) . . . . ?
C11' C12' C13' C14' -2.1(6) . . . . ?
C12' C13' C14' C15' 1.8(6) . . . . ?
C13' C14' C15' C10' -0.3(5) . . . . ?
C11' C10' C15' C14' -0.9(5) . . . . ?
C9' C10' C15' C14' 179.0(3) . . . . ?
